data_7248738
loop_
_publ_author_name
'Christopher, Imogen L.'
'Liu, Xiaojiao'
'Lloyd, Hayleigh J.'
'Bull, Craig L.'
'Funnell, Nicholas P.'
'Portius, Peter'
'Michalchuk, Adam A. L.'
'Kennedy, Stuart R.'
'Pulham, Colin R.'
'Morrison, Carole A.'

_publ_section_title
;
 Tuning energetic properties through co-crystallisation - a high-pressure
 experimental and computational study of nitrotriazolone: 4,4'-bipyridine.
;
_journal_issue 23
_journal_name_full 'Physical chemistry chemical physics : PCCP'
_journal_page_first 16859
_journal_page_last 16870
_journal_paper_doi 10.1039/d4cp01595a
_journal_volume 26
_journal_year 2024
_chemical_formula_moiety 'C2 H2 N4 O3, C10 H8 N2'
_chemical_formula_sum 'C12 H10 N6 O3'
_chemical_formula_weight 286.26
_space_group_crystal_system monoclinic
_space_group_IT_number 14
_space_group_name_Hall '-P 2yn'
_space_group_name_H-M_alt 'P 1 21/n 1'
_atom_sites_solution_hydrogens mixed
_atom_sites_solution_primary dual
_audit_block_doi 10.5517/ccdc.csd.cc2bvm72
_audit_creation_date 2022-05-04
_audit_creation_method
;
Olex2 1.3
(compiled 2020.11.12 svn.r5f609507 for OlexSys, GUI svn.r6408)
;
_audit_update_record
;
2022-05-04 deposited with the CCDC.	2024-05-23 downloaded from the CCDC.
;
_cell_angle_alpha 90
_cell_angle_beta 94.766(8)
_cell_angle_gamma 90
_cell_formula_units_Z 4
_cell_length_a 7.1472(12)
_cell_length_b 5.6110(4)
_cell_length_c 25.939(2)
_cell_measurement_reflns_used 2739
_cell_measurement_temperature 298.4
_cell_measurement_theta_max 26.28
_cell_measurement_theta_min 3.72
_cell_volume 1036.6(2)
_computing_cell_refinement 'SAINT V8.40A (?, 2016)'
_computing_data_reduction 'SAINT V8.40A (?, 2016)'
_computing_molecular_graphics 'Olex2 1.3 (Dolomanov et al., 2009)'
_computing_publication_material 'Olex2 1.3 (Dolomanov et al., 2009)'
_computing_structure_refinement 'XL  (Sheldrick, 2008)'
_computing_structure_solution 'SHELXT 2014/5 (Sheldrick, 2014)'
_diffrn_ambient_temperature 298.4
_diffrn_measured_fraction_theta_full 0.363
_diffrn_measured_fraction_theta_max 0.333
_diffrn_measurement_device_type 'Bruker APEX-II CCD'
_diffrn_measurement_method '\f and \w scans'
_diffrn_radiation_type MoK\a
_diffrn_radiation_wavelength 0.71073
_diffrn_reflns_av_R_equivalents 0.0343
_diffrn_reflns_av_unetI/netI 0.0263
_diffrn_reflns_Laue_measured_fraction_full 0.363
_diffrn_reflns_Laue_measured_fraction_max 0.333
_diffrn_reflns_limit_h_max 4
_diffrn_reflns_limit_h_min -4
_diffrn_reflns_limit_k_max 6
_diffrn_reflns_limit_k_min -7
_diffrn_reflns_limit_l_max 31
_diffrn_reflns_limit_l_min -30
_diffrn_reflns_number 5518
_diffrn_reflns_point_group_measured_fraction_full 0.363
_diffrn_reflns_point_group_measured_fraction_max 0.333
_diffrn_reflns_theta_full 25.242
_diffrn_reflns_theta_max 26.371
_diffrn_reflns_theta_min 3.152
_diffrn_source_current 1.4
_diffrn_source_power 0.07
_diffrn_source_voltage 50.0
_diffrn_standards_number 0
_exptl_absorpt_coefficient_mu 0.139
_exptl_absorpt_correction_T_max 0.7454
_exptl_absorpt_correction_T_min 0.6644
_exptl_absorpt_correction_type multi-scan
_exptl_absorpt_process_details
;
SADABS-2016/2 (Bruker,2016/2) was used for absorption correction.
wR2(int) was 0.0687 before and 0.0451 after correction.
The Ratio of minimum to maximum transmission is 0.8913.
The \l/2 correction factor is Not present.
;
_exptl_crystal_colour 'clear yellow'
_exptl_crystal_colour_lustre clear
_exptl_crystal_colour_primary yellow
_exptl_crystal_density_diffrn 1.834
_exptl_crystal_description block
_exptl_crystal_F_000 592
_refine_diff_density_max 0.148
_refine_diff_density_min -0.179
_refine_diff_density_rms 0.044
_refine_ls_extinction_method none
_refine_ls_goodness_of_fit_ref 1.133
_refine_ls_hydrogen_treatment mixed
_refine_ls_matrix_type full
_refine_ls_number_parameters 198
_refine_ls_number_reflns 704
_refine_ls_number_restraints 150
_refine_ls_restrained_S_all 1.010
_refine_ls_R_factor_all 0.0497
_refine_ls_R_factor_gt 0.0422
_refine_ls_shift/su_max 0.000
_refine_ls_shift/su_mean 0.000
_refine_ls_structure_factor_coef Fsqd
_refine_ls_weighting_details 'w=1/[\s^2^(Fo^2^)+(0.0559P)^2^+1.5315P] where P=(Fo^2^+2Fc^2^)/3'
_refine_ls_weighting_scheme calc
_refine_ls_wR_factor_gt 0.1073
_refine_ls_wR_factor_ref 0.1151
_reflns_Friedel_coverage 0.000
_reflns_number_gt 615
_reflns_number_total 704
_reflns_threshold_expression 'I > 2\s(I)'
_cod_data_source_file d4cp01595a2.cif
_cod_data_source_block 3car_p08
_cod_depositor_comments 'Adding full bibliography for 7248734--7248746.cif.'
_cod_database_code 7248738
_shelx_shelxl_version_number 2018/3
_shelx_space_group_comment
;
The symmetry employed for this shelxl refinement is uniquely defined
by the following loop, which should always be used as a source of
symmetry information in preference to the above space-group names.
They are only intended as comments.
;
_olex2_refinement_description
;
1. Fixed Uiso
 At 1.2 times of:
  All C(H) groups
2. Rigid body (RIGU) restrains
 All non-hydrogen atoms
 with sigma for 1-2 distances of 0.004 and sigma for 1-3 distances of 0.004
3.a Aromatic/amide H refined with riding coordinates:
 C4(H4), C7(H7), C6(H6), C11(H11), C9(H9), C3(H3), C12(H12), C8(H8)
;
_olex2_submission_special_instructions 'No special instructions were received'

loop_
_space_group_symop_operation_xyz
'x, y, z'
'-x+1/2, y+1/2, -z+1/2'
'-x, -y, -z'
'x-1/2, -y-1/2, z-1/2'

loop_
_atom_site_label
_atom_site_type_symbol
_atom_site_fract_x
_atom_site_fract_y
_atom_site_fract_z
_atom_site_U_iso_or_equiv
_atom_site_adp_type
_atom_site_occupancy
_atom_site_site_symmetry_order
_atom_site_calc_flag
_atom_site_refinement_flags_posn
_atom_site_refinement_flags_adp
_atom_site_refinement_flags_occupancy
_atom_site_disorder_assembly
_atom_site_disorder_group
O1 O 0.1850(11) -0.1542(4) 0.31137(14) 0.031(4) Uani 1 1 d . . . . .
O2 O 0.1752(11) -0.0374(4) 0.39132(13) 0.037(5) Uani 1 1 d . . . . .
O3 O 0.5236(11) 0.7177(4) 0.36895(14) 0.036(4) Uani 1 1 d . . . . .
N2 N 0.3681(13) 0.3557(5) 0.37300(16) 0.026(4) Uani 1 1 d . . . . .
N4 N 0.3861(13) 0.2378(5) 0.29174(15) 0.021(5) Uani 1 1 d . . . . .
N5 N 0.2687(13) 0.4329(6) 0.46591(17) 0.024(6) Uani 1 1 d . . . . .
N3 N 0.4701(13) 0.4536(5) 0.30002(17) 0.036(5) Uani 1 1 d . . . . .
N1 N 0.2220(13) -0.0165(5) 0.34654(15) 0.020(4) Uani 1 1 d . . . . .
N6 N 0.1223(12) 0.8120(5) 0.71895(15) 0.027(5) Uani 1 1 d . . . . .
C1 C 0.3293(15) 0.1906(6) 0.33710(19) 0.023(5) Uani 1 1 d . . . . .
C10 C 0.1685(15) 0.6655(6) 0.61768(19) 0.020(5) Uani 1 1 d . . . . .
C4 C 0.1438(16) 0.3596(6) 0.54653(19) 0.017(6) Uani 1 1 d . . . . .
H4 H 0.080607 0.257281 0.567322 0.021 Uiso 1 1 calc R U . . .
C2 C 0.4647(15) 0.5331(6) 0.34972(19) 0.018(5) Uani 1 1 d . . . . .
C7 C 0.3234(17) 0.6453(7) 0.4826(2) 0.025(7) Uani 1 1 d . . . . .
H7 H 0.382222 0.745209 0.460351 0.030 Uiso 1 1 calc R U . . .
C5 C 0.2022(16) 0.5832(6) 0.56469(19) 0.021(6) Uani 1 1 d . . . . .
C6 C 0.2972(16) 0.7264(7) 0.53185(19) 0.032(6) Uani 1 1 d . . . . .
H6 H 0.342606 0.874879 0.542821 0.039 Uiso 1 1 calc R U . . .
C11 C 0.2307(16) 0.8841(6) 0.6354(2) 0.015(6) Uani 1 1 d . . . . .
H11 H 0.286776 0.988312 0.613479 0.018 Uiso 1 1 calc R U . . .
C9 C 0.0721(16) 0.5220(6) 0.65058(19) 0.024(6) Uani 1 1 d . . . . .
H9 H 0.021184 0.376793 0.639292 0.029 Uiso 1 1 calc R U . . .
C3 C 0.1807(16) 0.2920(6) 0.4975(2) 0.025(6) Uani 1 1 d . . . . .
H3 H 0.142706 0.141512 0.485889 0.030 Uiso 1 1 calc R U . . .
C12 C 0.2099(16) 0.9498(6) 0.68639(19) 0.029(6) Uani 1 1 d . . . . .
H12 H 0.258783 1.095262 0.698277 0.035 Uiso 1 1 calc R U . . .
C8 C 0.0544(16) 0.6017(6) 0.7005(2) 0.020(6) Uani 1 1 d . . . . .
H8 H -0.007981 0.504564 0.722490 0.024 Uiso 1 1 calc R U . . .
H3A H 0.51(2) 0.532(9) 0.276(3) 0.06(2) Uiso 1 1 d . . . . .
H2 H 0.311(18) 0.365(9) 0.406(3) 0.061(19) Uiso 1 1 d . . . . .

loop_
_atom_site_aniso_label
_atom_site_aniso_U_11
_atom_site_aniso_U_22
_atom_site_aniso_U_33
_atom_site_aniso_U_23
_atom_site_aniso_U_13
_atom_site_aniso_U_12
O1 0.044(13) 0.0235(14) 0.026(2) -0.0062(13) 0.001(5) -0.007(2)
O2 0.059(15) 0.0287(15) 0.026(2) 0.0026(13) 0.020(5) -0.004(2)
O3 0.052(13) 0.0193(13) 0.036(2) -0.0010(12) 0.012(5) -0.007(2)
N2 0.038(13) 0.0194(15) 0.022(2) -0.0022(14) 0.015(5) -0.002(2)
N4 0.023(14) 0.0205(15) 0.020(2) 0.0016(14) 0.003(5) 0.003(2)
N5 0.018(19) 0.0325(18) 0.023(3) 0.0013(15) 0.005(7) 0.008(3)
N3 0.062(15) 0.0191(15) 0.030(3) 0.0044(15) 0.023(6) -0.003(3)
N1 0.021(13) 0.0211(15) 0.019(2) 0.0002(14) -0.002(5) 0.002(2)
N6 0.039(15) 0.0222(16) 0.022(3) -0.0013(14) 0.010(6) 0.001(3)
C1 0.034(15) 0.0178(17) 0.017(3) 0.0000(16) 0.004(6) -0.001(3)
C10 0.022(16) 0.0186(17) 0.021(3) 0.0020(15) 0.009(6) 0.003(3)
C4 0.014(18) 0.0215(18) 0.015(3) 0.0042(15) -0.003(6) 0.005(3)
C2 0.011(14) 0.0191(17) 0.023(3) 0.0030(15) 0.003(6) 0.006(3)
C7 0.03(2) 0.033(2) 0.016(3) 0.0062(17) 0.002(7) 0.005(3)
C5 0.028(17) 0.0224(17) 0.010(3) 0.0032(15) -0.007(6) 0.007(3)
C6 0.053(18) 0.0217(18) 0.024(3) 0.0003(17) 0.013(7) -0.003(3)
C11 0.003(17) 0.0197(17) 0.022(3) 0.0031(16) 0.005(6) 0.003(3)
C9 0.034(18) 0.0183(17) 0.020(3) -0.0002(16) 0.004(7) -0.002(3)
C3 0.027(19) 0.0231(19) 0.026(3) -0.0029(17) 0.007(7) 0.001(3)
C12 0.046(18) 0.0181(18) 0.024(3) -0.0020(17) 0.007(7) 0.002(3)
C8 0.012(17) 0.0220(17) 0.027(3) 0.0019(17) 0.012(6) 0.001(3)

loop_
_atom_type_symbol
_atom_type_description
_atom_type_scat_dispersion_real
_atom_type_scat_dispersion_imag
_atom_type_scat_source
C C 0.0033 0.0016 'International Tables Vol C Tables 4.2.6.8 and 6.1.1.4'
H H 0.0000 0.0000 'International Tables Vol C Tables 4.2.6.8 and 6.1.1.4'
N N 0.0061 0.0033 'International Tables Vol C Tables 4.2.6.8 and 6.1.1.4'
O O 0.0106 0.0060 'International Tables Vol C Tables 4.2.6.8 and 6.1.1.4'

loop_
_geom_angle_atom_site_label_1
_geom_angle_atom_site_label_2
_geom_angle_atom_site_label_3
_geom_angle
_geom_angle_site_symmetry_1
_geom_angle_site_symmetry_3
_geom_angle_publ_flag
C1 N2 C2 106.3(3) . . ?
C1 N2 H2 125(5) . . ?
C2 N2 H2 127(4) . . ?
C1 N4 N3 101.8(4) . . ?
C7 N5 C3 118.4(4) . . ?
N4 N3 C2 113.1(4) . . ?
N4 N3 H3A 122(5) . . ?
C2 N3 H3A 125(5) . . ?
O1 N1 O2 126.0(5) . . ?
O1 N1 C1 118.6(3) . . ?
O2 N1 C1 115.4(4) . . ?
C12 N6 C8 117.0(3) . . ?
N2 C1 N1 122.2(3) . . ?
N4 C1 N2 115.4(5) . . ?
N4 C1 N1 122.2(5) . . ?
C11 C10 C5 121.0(4) . . ?
C11 C10 C9 118.2(4) . . ?
C9 C10 C5 120.8(5) . . ?
C5 C4 H4 120.4 . . ?
C3 C4 H4 120.4 . . ?
C3 C4 C5 119.1(5) . . ?
O3 C2 N2 127.4(3) . . ?
O3 C2 N3 129.2(4) . . ?
N3 C2 N2 103.4(5) . . ?
N5 C7 H7 118.6 . . ?
N5 C7 C6 122.9(5) . . ?
C6 C7 H7 118.6 . . ?
C4 C5 C10 121.7(4) . . ?
C6 C5 C10 120.8(5) . . ?
C6 C5 C4 117.5(3) . . ?
C7 C6 C5 119.1(5) . . ?
C7 C6 H6 120.4 . . ?
C5 C6 H6 120.4 . . ?
C10 C11 H11 120.0 . . ?
C10 C11 C12 119.9(4) . . ?
C12 C11 H11 120.0 . . ?
C10 C9 H9 120.9 . . ?
C8 C9 C10 118.3(5) . . ?
C8 C9 H9 120.9 . . ?
N5 C3 C4 122.9(5) . . ?
N5 C3 H3 118.6 . . ?
C4 C3 H3 118.6 . . ?
N6 C12 C11 122.6(5) . . ?
N6 C12 H12 118.7 . . ?
C11 C12 H12 118.7 . . ?
N6 C8 C9 123.8(4) . . ?
N6 C8 H8 118.1 . . ?
C9 C8 H8 118.1 . . ?

loop_
_geom_bond_atom_site_label_1
_geom_bond_atom_site_label_2
_geom_bond_distance
_geom_bond_site_symmetry_2
_geom_bond_publ_flag
O1 N1 1.208(6) . ?
O2 N1 1.241(4) . ?
O3 C2 1.210(7) . ?
N2 C1 1.326(7) . ?
N2 C2 1.379(7) . ?
N2 H2 0.99(6) . ?
N4 N3 1.361(7) . ?
N4 C1 1.304(5) . ?
N5 C7 1.316(8) . ?
N5 C3 1.334(7) . ?
N3 C2 1.368(6) . ?
N3 H3A 0.84(6) . ?
N1 C1 1.424(8) . ?
N6 C12 1.339(6) . ?
N6 C8 1.349(8) . ?
C10 C5 1.488(5) . ?
C10 C11 1.371(8) . ?
C10 C9 1.396(7) . ?
C4 H4 0.9300 . ?
C4 C5 1.392(8) . ?
C4 C3 1.372(5) . ?
C7 H7 0.9300 . ?
C7 C6 1.383(5) . ?
C5 C6 1.389(7) . ?
C6 H6 0.9300 . ?
C11 H11 0.9300 . ?
C11 C12 1.392(5) . ?
C9 H9 0.9300 . ?
C9 C8 1.385(6) . ?
C3 H3 0.9300 . ?
C12 H12 0.9300 . ?
C8 H8 0.9300 . ?

loop_
_geom_torsion_atom_site_label_1
_geom_torsion_atom_site_label_2
_geom_torsion_atom_site_label_3
_geom_torsion_atom_site_label_4
_geom_torsion
_geom_torsion_site_symmetry_1
_geom_torsion_site_symmetry_2
_geom_torsion_site_symmetry_3
_geom_torsion_site_symmetry_4
_geom_torsion_publ_flag
O1 N1 C1 N2 176.8(9) . . . . ?
O1 N1 C1 N4 1.0(14) . . . . ?
O2 N1 C1 N2 -3.3(14) . . . . ?
O2 N1 C1 N4 -179.1(9) . . . . ?
N4 N3 C2 O3 -178.7(10) . . . . ?
N4 N3 C2 N2 -1.1(11) . . . . ?
N5 C7 C6 C5 -2.8(17) . . . . ?
N3 N4 C1 N2 0.4(11) . . . . ?
N3 N4 C1 N1 176.4(9) . . . . ?
C1 N2 C2 O3 178.9(10) . . . . ?
C1 N2 C2 N3 1.2(10) . . . . ?
C1 N4 N3 C2 0.5(11) . . . . ?
C10 C5 C6 C7 -179.1(10) . . . . ?
C10 C11 C12 N6 -3.3(16) . . . . ?
C10 C9 C8 N6 1.1(16) . . . . ?
C4 C5 C6 C7 2.3(15) . . . . ?
C2 N2 C1 N4 -1.1(12) . . . . ?
C2 N2 C1 N1 -177.1(9) . . . . ?
C7 N5 C3 C4 0.4(16) . . . . ?
C5 C10 C11 C12 -175.3(10) . . . . ?
C5 C10 C9 C8 176.3(10) . . . . ?
C5 C4 C3 N5 -0.8(17) . . . . ?
C11 C10 C5 C4 178.5(9) . . . . ?
C11 C10 C5 C6 -0.1(15) . . . . ?
C11 C10 C9 C8 -3.9(15) . . . . ?
C9 C10 C5 C4 -1.7(16) . . . . ?
C9 C10 C5 C6 179.7(9) . . . . ?
C9 C10 C11 C12 4.9(14) . . . . ?
C3 N5 C7 C6 1.5(16) . . . . ?
C3 C4 C5 C10 -179.2(10) . . . . ?
C3 C4 C5 C6 -0.5(15) . . . . ?
C12 N6 C8 C9 0.6(15) . . . . ?
C8 N6 C12 C11 0.4(15) . . . . ?
